data_8100402
loop_
_publ_author_name
'Zhao, Ming-Gen'
'Shi, Jing-Min'
'Yu, Wen-Tao'

_publ_section_title
;Crystal structure of tetraaquasamarium(III) tri(2-chlorofumarate)
 hexahydrate, Sm~2~(COOCHCClCOO)~3~(H~2~O)~4 ~&#x00B7; 6H~2~O, with
 two-dimensional net structure
;
_journal_issue 3
_journal_name_full 'Zeitschrift f\"ur Kristallographie - New Crystal Structures'
_journal_page_first 295
_journal_page_last 296
_journal_volume 218
_journal_year 2003
_chemical_formula_moiety '[Sm2(COOCHCClCOO)3(H2O)4 6H2O]'
_chemical_formula_structural 'Sm2 (COOCHCClCOO)3 (H2 O)4 &#x00B7; 6H2 O'
_chemical_formula_sum 'C12 H23 Cl3 O22 Sm2'
_chemical_formula_weight 926.36
_space_group_IT_number 2
_symmetry_cell_setting triclinic
_symmetry_space_group_name_Hall '-P 1'
_symmetry_space_group_name_H-M 'P -1'
_cell_angle_alpha 103.778(5)
_cell_angle_beta 101.315(5)
_cell_angle_gamma 93.954(5)
_cell_formula_units_Z 1
_cell_length_a 8.877(3)
_cell_length_b 9.413(3)
_cell_length_c 9.554(3)
_cell_measurement_temperature 293(2)
_cell_volume 754.7(4)
_diffrn_ambient_temperature 293(2)
_exptl_crystal_density_diffrn 2.038
_cod_database_code 8100402

loop_
_symmetry_equiv_pos_as_xyz
'x, y, z'
'-x, -y, -z'

loop_
_atom_site_label
_atom_site_type_symbol
_atom_site_fract_x
_atom_site_fract_y
_atom_site_fract_z
_atom_site_U_iso_or_equiv
_atom_site_adp_type
_atom_site_occupancy
_atom_site_symmetry_multiplicity
_atom_site_Wyckoff_symbol
_atom_site_calc_flag
_atom_site_refinement_flags
_atom_site_disorder_assembly
_atom_site_disorder_group
Sm1 Sm 0.29639(7) 0.47117(7) 0.85482(7) 0.0325(3) Uani 1 2 i d . . .
C1 C 0.3038(15) 0.4196(16) 0.5506(14) 0.038(3) Uani 1 2 i d . A .
C2 C 0.3097(15) 0.4007(16) 0.3915(14) 0.040(3) Uani 1 2 i d . . .
C3 C 0.3044(15) 0.5080(16) 0.3286(13) 0.036(3) Uani 1 2 i d D A .
H3A H 0.31(2) 0.611(12) 0.412(16) 0.14(8) Uiso 1 2 i d D . .
C4 C 0.3042(16) 0.4946(14) 0.1671(13) 0.032(3) Uani 1 2 i d . . .
C5 C 0.5247(17) 0.7989(15) 1.0231(14) 0.039(3) Uani 1 2 i d . A .
C6 C 0.5533(15) 0.9653(16) 1.0338(15) 0.060(4) Uani 1 2 i d D . .
O1 O 0.2790(12) 0.5434(11) 0.6217(9) 0.047(2) Uani 1 2 i d . . .
O2 O 0.3226(12) 0.3145(10) 0.6074(9) 0.048(2) Uani 1 2 i d . . .
O3 O 0.4302(9) 0.5184(9) 0.1326(9) 0.034(2) Uani 1 2 i d . . .
O4 O 0.1803(10) 0.4619(12) 0.0733(10) 0.052(3) Uani 1 2 i d . . .
O5 O 0.3998(11) 0.7231(10) 0.9523(10) 0.047(2) Uani 1 2 i d . . .
O6 O 0.6380(11) 0.7560(10) 1.0959(10) 0.047(2) Uani 1 2 i d . . .
O7 O 0.0535(11) 0.3131(12) 0.7457(12) 0.063(3) Uani 1 2 i d . . .
O8 O 0.0903(11) 0.6277(11) 0.8545(12) 0.055(3) Uani 1 2 i d . . .
H7A H 0.0197 0.2381 0.7705 0.080 Uiso 1 2 i d . . .
H7B H 0.0379 0.2907 0.6519 0.080 Uiso 1 2 i d . . .
H8A H 0.0983 0.7223 0.8692 0.080 Uiso 1 2 i d . . .
H8B H 0.0002 0.6020 0.8669 0.080 Uiso 1 2 i d . . .
Cl1 Cl 0.3640(17) 0.2321(9) 0.3070(9) 0.051(3) Uiso 0.51(2) 2 i d P A 1
Cl1' Cl 0.2839(17) 0.2200(9) 0.2842(10) 0.051(4) Uiso 0.49(2) 2 i d P A 2
Cl2 Cl 0.693(3) 1.057(3) 1.192(2) 0.098(12) Uiso 0.223(17) 2 i d PD B 3
Cl2' Cl 0.7510(16) 1.027(2) 1.106(3) 0.096(9) Uiso 0.277(17) 2 i d PD B 4
H6A H 0.6506 1.0221 1.0932 0.080 Uiso 0.50 2 i d P C 5
O9 O 0.097(3) 0.771(4) 0.565(2) 0.195(16) Uiso 0.68(4) 2 i d PD D 6
H9A H 0.0890 0.7575 0.6518 0.080 Uiso 0.68(4) 2 i d PD D 6
H9B H 0.1732 0.8393 0.5776 0.080 Uiso 0.68(4) 2 i d PD D 6
O9' O 0.045(4) 0.714(3) 0.550(3) 0.051(13) Uiso 0.32(4) 2 i d PD D 7
H9C H -0.0019 0.6401 0.5738 0.080 Uiso 0.32(4) 2 i d PD D 7
H9D H 0.1065 0.7694 0.6297 0.080 Uiso 0.32(4) 2 i d P D 7
O10 O 0.068(7) 0.015(7) 0.910(7) 0.22(3) Uiso 0.42(3) 2 i d P E 8
H10A H 0.1257 0.1015 0.9387 0.080 Uiso 0.42(3) 2 i d P E 8
H10B H 0.0548 -0.0004 0.8098 0.080 Uiso 0.42(3) 2 i d P E 8
O10' O -0.137(3) 0.150(3) 0.863(3) 0.092(10) Uiso 0.58(3) 2 i d P E 9
H10C H -0.1684 0.0699 0.8845 0.080 Uiso 0.58(3) 2 i d P E 9
H10D H -0.2160 0.1626 0.7977 0.080 Uiso 0.58(3) 2 i d P E 9
O11 O 0.788(4) 0.169(5) 0.790(5) 0.118(19) Uiso 0.35(3) 2 i d PD F 10
H11A H 0.7123 0.2193 0.7673 0.080 Uiso 0.35(3) 2 i d PD F 10
H11B H 0.7479 0.0844 0.8010 0.080 Uiso 0.35(3) 2 i d P F 10
O11' O 0.592(4) 0.127(3) 0.645(3) 0.152(14) Uiso 0.65(3) 2 i d P F 11
H11C H 0.5356 0.1837 0.5988 0.080 Uiso 0.65(3) 2 i d P F 11
H11D H 0.5228 0.0959 0.6928 0.080 Uiso 0.65(3) 2 i d P F 11

loop_
_atom_site_aniso_label
_atom_site_aniso_U_11
_atom_site_aniso_U_22
_atom_site_aniso_U_33
_atom_site_aniso_U_23
_atom_site_aniso_U_13
_atom_site_aniso_U_12
Sm1 0.0299(4) 0.0493(5) 0.0255(4) 0.0186(3) 0.0099(3) 0.0105(3)
C1 0.034(8) 0.055(9) 0.032(7) 0.021(7) 0.014(6) 0.003(7)
C2 0.037(8) 0.055(9) 0.032(7) 0.014(7) 0.011(6) 0.004(7)
C3 0.035(8) 0.059(9) 0.025(7) 0.021(7) 0.017(6) 0.012(7)
C4 0.040(8) 0.042(8) 0.024(7) 0.016(6) 0.016(7) 0.011(6)
C5 0.052(9) 0.045(9) 0.033(7) 0.019(7) 0.022(7) 0.018(8)
C6 0.080(12) 0.054(10) 0.052(10) 0.024(8) 0.013(9) 0.017(9)
O1 0.063(7) 0.064(7) 0.020(4) 0.016(5) 0.014(5) 0.023(5)
O2 0.075(7) 0.043(6) 0.030(5) 0.017(5) 0.016(5) 0.008(5)
O3 0.030(5) 0.045(5) 0.033(5) 0.015(4) 0.013(4) 0.010(4)
O4 0.031(6) 0.106(8) 0.026(5) 0.026(5) 0.010(5) 0.008(5)
O5 0.043(6) 0.040(6) 0.054(6) 0.013(5) 0.001(5) 0.005(5)
O6 0.049(6) 0.058(6) 0.040(5) 0.027(5) 0.005(5) 0.019(5)
O7 0.044(6) 0.081(8) 0.061(7) 0.016(6) 0.011(6) -0.001(6)
O8 0.037(6) 0.062(7) 0.080(7) 0.032(6) 0.024(6) 0.021(5)

loop_
_geom_bond_atom_site_label_1
_geom_bond_atom_site_label_2
_geom_bond_distance
_geom_bond_site_symmetry_2
_geom_bond_publ_flag
Sm1 O5 2.376(9) . ?
Sm1 O6 2.382(9) 2_667 ?
Sm1 O3 2.400(8) 2_666 ?
Sm1 O7 2.427(10) . ?
Sm1 O8 2.427(9) . ?
Sm1 O1 2.459(8) . ?
Sm1 O4 2.519(8) 1_556 ?
Sm1 O2 2.533(9) . ?
Sm1 O3 2.604(8) 1_556 ?
Sm1 C1 2.846(13) . ?
Sm1 C4 2.926(12) 1_556 ?
Sm1 Sm1 4.0168(16) 2_667 ?
C1 O2 1.243(15) . ?
C1 O1 1.259(16) . ?
C1 C2 1.499(18) . ?
C2 C3 1.292(19) . ?
C2 Cl1' 1.737(16) . ?
C2 Cl1 1.747(16) . ?
C3 C4 1.517(17) . ?
C3 H3A 1.09(2) . ?
C4 O4 1.243(15) . ?
C4 O3 1.247(14) . ?
C4 Sm1 2.926(12) 1_554 ?
C5 O5 1.250(16) . ?
C5 O6 1.254(15) . ?
C5 C6 1.545(19) . ?
C6 C6 1.34(3) 2_677 ?
C6 Cl2 1.755(5) . ?
C6 Cl2' 1.758(5) . ?
C6 H6A 0.977(13) . ?
O3 Sm1 2.400(8) 2_666 ?
O3 Sm1 2.604(8) 1_554 ?
O4 Sm1 2.519(8) 1_554 ?
O6 Sm1 2.382(9) 2_667 ?
O7 H7A 0.850(11) . ?
O7 H7B 0.851(11) . ?
O8 H8A 0.863(10) . ?
O8 H8B 0.858(9) . ?
Cl2 H6A 0.918(18) . ?
Cl2' H6A 0.871(15) . ?
O9 H9A 0.881(18) . ?
O9 H9B 0.87(2) . ?
O9 H9D 0.61(2) . ?
O9' H9A 0.95(3) . ?
O9' H9C 0.885(18) . ?
O9' H9D 0.87(3) . ?
O10 H10A 0.88(6) . ?
O10 H10B 0.92(6) . ?
O10' H10C 0.87(2) . ?
O10' H10D 0.87(3) . ?
O11 H11A 0.87(2) . ?
O11 H11B 0.89(5) . ?
O11' H11A 1.47(3) . ?
O11' H11C 0.89(3) . ?
O11' H11D 0.90(3) . ?
